data_8107648
loop_
_publ_author_name
'Han, Min-Le'
'Du, De-Guang'

_publ_section_title
;
 Crystal structure of
 catena[(tetraaqua-bis(\m2-(4,4'-bipyridine-\k2N:N'))-
 nickel(II)][(diaqua-bis(3-methyl-4-amino-benzensulphonate-\k1O)-bis(\m2-
 (4,4'-bipyridine-\k2N:N'))nickel(II)]---3-methyl-4-aminobenzensulphonate---
 ethanol (1:2:2), C52H72N8Ni2O20S4
;
_journal_issue 1
_journal_name_full 'Zeitschrift f\"ur Kristallographie - New Crystal Structures'
_journal_page_first 41
_journal_page_last 43
_journal_paper_doi 10.1515/ncrs-2014-0222
_journal_volume 230
_journal_year 2015
_chemical_formula_sum 'C52 H72 N8 Ni2 O20 S4'
_chemical_formula_weight 1374.80
_space_group_IT_number 18
_space_group_name_Hall 'P 2 2ab'
_space_group_name_H-M_alt 'P 21 21 2'
_symmetry_cell_setting orthorhombic
_symmetry_Int_Tables_number 18
_symmetry_space_group_name_Hall 'P 2 2ab'
_symmetry_space_group_name_H-M 'P 21 21 2'
_cell_angle_alpha 90.
_cell_angle_beta 90.
_cell_angle_gamma 90.
_cell_formula_units_Z 2
_cell_length_a 14.604(1)
_cell_length_b 18.865(2)
_cell_length_c 11.0673(9)
_cell_volume 3049.1(5)
_diffrn_ambient_temperature 296
_diffrn_radiation_probe x-ray
_diffrn_radiation_type MoK\a
_diffrn_radiation_wavelength 0.71073
_exptl_absorpt_coefficient_mu 0.834
_exptl_crystal_density_diffrn 1.497
_exptl_crystal_density_method 'Not Measured'
_exptl_crystal_F_000 1440
_refine_ls_number_parameters 397
_refine_ls_number_reflns 5111
_refine_ls_R_factor_gt 0.0282
_refine_ls_wR_factor_gt 0.0727
_cod_data_source_file Z-2015-041.cif
_cod_data_source_block 1
_cod_database_code 8107648

loop_
_space_group_symop_id
_space_group_symop_operation_xyz
1 x,y,z
2 -x,-y,z
3 1/2+x,1/2-y,-z
4 1/2-x,1/2+y,-z

loop_
_atom_site_aniso_label
_atom_site_aniso_U_11
_atom_site_aniso_U_22
_atom_site_aniso_U_33
_atom_site_aniso_U_23
_atom_site_aniso_U_13
_atom_site_aniso_U_12
Ni1 0.0338(3) 0.0255(2) 0.0086(2) 0.0000 0.0000 0.0039(2)
Ni2 0.0312(2) 0.0272(2) 0.0092(2) 0.0000 0.0000 0.0039(2)
S1 0.0317(3) 0.0415(4) 0.0318(4) -0.0011(3) 0.0084(3) -0.0007(3)
S2 0.0340(3) 0.0280(3) 0.0281(3) 0.0012(3) -0.0023(2) 0.0023(3)
O1 0.0360(10) 0.0460(10) 0.0280(10) 0.0029(8) 0.0034(8) 0.0020(8)
O2 0.0460(10) 0.0460(10) 0.0440(10) -0.0110(9) 0.0100(10) 0.0044(9)
O3 0.0440(10) 0.0580(10) 0.0500(10) 0.0040(10) 0.0190(10) -0.0110(10)
O4 0.0410(10) 0.0370(10) 0.0340(10) -0.0041(9) -0.0041(9) 0.0040(8)
N1 0.029(2) 0.030(2) 0.0160(10) 0.0000 0.0000 0.003(2)
N2 0.044(2) 0.029(2) 0.0170(10) 0.0000 0.0000 0.003(2)
N3 0.061(2) 0.050(2) 0.041(2) -0.0060(10) -0.0100(10) -0.0050(10)
C1 0.035(2) 0.0280(10) 0.0190(10) 0.0030(10) 0.0020(10) -0.0010(10)
C2 0.036(2) 0.0280(10) 0.0180(10) -0.0030(9) -0.0010(10) 0.0000(10)
C3 0.027(2) 0.034(2) 0.017(2) 0.0000 0.0000 0.004(2)
C4 0.033(2) 0.031(2) 0.018(2) 0.0000 0.0000 0.006(2)
C5 0.051(2) 0.036(2) 0.0220(10) 0.0020(10) -0.0010(10) -0.0090(10)
O5 0.0500(10) 0.0440(10) 0.0280(10) 0.0126(9) 0.0115(9) 0.0120(9)
O6 0.0530(10) 0.0550(10) 0.0360(10) 0.0040(10) -0.0140(10) -0.0040(10)
C6 0.059(2) 0.038(2) 0.0200(10) -0.0010(10) -0.0040(10) -0.0090(10)
C7 0.0260(10) 0.0350(10) 0.041(2) -0.0030(10) -0.0020(10) 0.0010(10)
C8 0.0280(10) 0.0310(10) 0.042(2) -0.0050(10) -0.0010(10) 0.0010(10)
C9 0.0250(10) 0.033(2) 0.040(2) -0.0030(10) -0.0040(10) 0.0020(10)
C10 0.0290(10) 0.038(2) 0.039(2) -0.0060(10) -0.0080(10) 0.0000(10)
C11 0.052(2) 0.034(2) 0.050(2) -0.0050(10) -0.013(2) -0.0080(10)
C12 0.049(2) 0.0320(10) 0.045(2) 0.0030(10) -0.0060(10) -0.0060(10)
C13 0.054(2) 0.037(2) 0.045(2) 0.0050(10) -0.006(2) -0.0060(10)
N4 0.028(2) 0.031(2) 0.0180(10) 0.0000 0.0000 0.004(2)
N5 0.037(2) 0.030(2) 0.0180(10) 0.0000 0.0000 0.003(2)
O7 0.0630(10) 0.0320(10) 0.0350(10) 0.0046(9) 0.0000(10) -0.0077(9)
O8 0.0400(10) 0.0550(10) 0.0470(10) 0.0120(10) 0.0040(10) 0.0160(10)
O9 0.0470(10) 0.0460(10) 0.0370(10) -0.0102(8) -0.0083(8) 0.0008(9)
C14 0.039(2) 0.0300(10) 0.0190(10) -0.0030(10) -0.0010(10) -0.0010(10)
C15 0.042(2) 0.0280(10) 0.0200(10) 0.0020(10) 0.0020(10) -0.0030(10)
C16 0.028(2) 0.028(2) 0.0170(10) 0.0000 0.0000 0.003(2)
C17 0.032(2) 0.029(2) 0.015(2) 0.0000 0.0000 0.002(2)
C18 0.057(2) 0.0300(10) 0.0200(10) -0.0030(10) 0.0000(10) -0.0100(10)
C19 0.056(2) 0.0300(10) 0.0210(10) 0.0010(10) 0.0030(10) -0.0060(10)
N6 0.0440(10) 0.106(2) 0.050(2) 0.001(2) 0.0160(10) -0.002(2)
O10 0.051(2) 0.063(2) 0.119(2) 0.026(2) -0.022(2) -0.0060(10)
C20 0.0300(10) 0.0240(10) 0.0340(10) -0.0010(10) 0.0003(9) 0.0010(10)
C21 0.0300(10) 0.0320(10) 0.0380(10) -0.0010(10) -0.0030(10) -0.0010(10)
C22 0.0400(10) 0.0360(10) 0.0340(10) 0.0020(10) -0.0010(10) -0.003(2)
C23 0.0410(10) 0.0370(10) 0.040(2) 0.002(2) 0.0100(10) 0.000(2)
C24 0.0290(10) 0.048(2) 0.049(2) 0.004(2) 0.0010(10) 0.002(2)
C25 0.0350(10) 0.0370(10) 0.040(2) 0.002(2) -0.0070(10) 0.000(2)
C26 0.057(2) 0.069(2) 0.036(2) -0.001(2) -0.0020(10) 0.003(2)
C27 0.086(3) 0.068(3) 0.106(3) 0.032(3) -0.025(2) -0.023(3)
C28 0.055(2) 0.141(5) 0.067(2) 0.018(2) -0.006(2) -0.010(2)

loop_
_atom_site_label
_atom_site_type_symbol
_atom_site_thermal_displace_type
_atom_site_fract_x
_atom_site_fract_y
_atom_site_fract_z
_atom_site_occupancy
_atom_site_U_iso_or_equiv
_atom_site_calc_flag
_atom_site_refinement_flags
_atom_site_disorder_assembly
_atom_site_disorder_group
Ni1 Ni Uani 1.00000 1.00000 0.39512(3) 1.000 0.0226(1) . . . .
Ni2 Ni Uani 0.50000 1.00000 0.58858(3) 1.000 0.0225(1) . . . .
S1 S Uani 0.76899(4) 0.96083(4) 0.36044(6) 1.000 0.0350(2) . . . .
S2 S Uani 0.59017(4) 0.74859(4) -0.21305(5) 1.000 0.0300(2) . . . .
O1 O Uani 0.86210(10) 0.93624(9) 0.3832(2) 1.000 0.0367(6) . . . .
O2 O Uani 0.75560(10) 1.03360(10) 0.4029(2) 1.000 0.0453(6) . . . .
O3 O Uani 0.70110(10) 0.91170(10) 0.4071(2) 1.000 0.0507(6) . . . .
O4 O Uani 1.07160(10) 0.90783(9) 0.4084(2) 1.000 0.0373(6) . . . .
N1 N Uani 1.00000 1.00000 0.2147(2) 1.000 0.0250(10) . . . .
N2 N Uani 1.00000 1.00000 -0.4239(2) 1.000 0.0300(10) . . . .
N3 N Uani 0.7251(2) 0.95890(10) -0.1711(2) 1.000 0.0507(12) . . . .
C1 C Uani 0.9801(2) 0.94120(10) 0.1520(2) 1.000 0.0273(8) . . . .
C2 C Uani 0.9800(2) 0.93910(10) 0.0278(2) 1.000 0.0273(8) . . . .
C3 C Uani 1.00000 1.00000 -0.0378(3) 1.000 0.0260(12) . . . .
C4 C Uani 1.00000 1.00000 -0.1720(3) 1.000 0.0273(12) . . . .
C5 C Uani 0.9531(2) 0.94860(10) -0.2380(2) 1.000 0.0363(10) . . . .
O5 O Uani 0.57200(10) 0.90895(9) 0.5790(2) 1.000 0.0407(6) . . . .
O6 O Uani 0.35960(10) 0.93380(10) 0.5996(2) 1.000 0.0480(6) . . . .
C6 C Uani 0.9552(2) 0.95080(10) -0.3617(2) 1.000 0.0390(10) . . . .
C7 C Uani 0.7533(2) 0.96260(10) 0.2023(3) 1.000 0.0340(8) . . . .
C8 C Uani 0.7681(2) 1.02400(10) 0.1361(3) 1.000 0.0337(8) . . . .
C9 C Uani 0.7593(2) 1.0246(2) 0.0109(3) 1.000 0.0327(10) . . . .
C10 C Uani 0.7345(2) 0.9614(2) -0.0487(3) 1.000 0.0353(10) . . . .
C11 C Uani 0.7211(2) 0.9007(2) 0.0191(3) 1.000 0.0453(12) . . . .
C12 C Uani 0.7305(2) 0.90070(10) 0.1428(3) 1.000 0.0420(10) . . . .
C13 C Uani 0.7764(2) 1.09110(10) -0.0605(3) 1.000 0.0453(12) . . . .
N4 N Uani 0.50000 1.00000 0.7680(2) 1.000 0.0257(10) . . . .
N5 N Uani 0.50000 1.00000 1.4085(2) 1.000 0.0283(10) . . . .
O7 O Uani 0.61650(10) 0.82174(9) -0.2359(2) 1.000 0.0433(6) . . . .
O8 O Uani 0.66830(10) 0.70380(10) -0.1904(2) 1.000 0.0473(6) . . . .
O9 O Uani 0.53080(10) 0.72130(10) -0.3088(2) 1.000 0.0433(6) . . . .
C14 C Uani 0.4777(2) 0.94210(10) 0.8312(2) 1.000 0.0293(8) . . . .
C15 C Uani 0.4781(2) 0.94010(10) 0.9552(2) 1.000 0.0300(8) . . . .
C16 C Uani 0.50000 1.00000 1.0205(3) 1.000 0.0243(10) . . . .
C17 C Uani 0.50000 1.00000 1.1551(3) 1.000 0.0253(12) . . . .
C18 C Uani 0.4690(2) 0.94240(10) 1.2214(2) 1.000 0.0357(8) . . . .
C19 C Uani 0.4706(2) 0.94380(10) 1.3456(2) 1.000 0.0357(8) . . . .
N6 N Uani 0.3682(2) 0.7549(2) 0.2363(2) 1.000 0.0667(10) . . . .
O10 O Uani 0.3977(2) 0.78980(10) 0.5427(3) 1.000 0.0777(12) . . . .
C20 C Uani 0.5233(2) 0.74850(10) -0.0801(2) 1.000 0.0293(6) . . . .
C21 C Uani 0.5658(2) 0.7466(2) 0.0321(2) 1.000 0.0333(6) . . . .
C22 C Uani 0.5165(2) 0.7481(2) 0.1395(2) 1.000 0.0367(6) . . . .
C23 C Uani 0.4202(2) 0.7526(2) 0.1326(2) 1.000 0.0393(8) . . . .
C24 C Uani 0.3779(2) 0.7536(2) 0.0204(2) 1.000 0.0420(10) . . . .
C25 C Uani 0.4283(2) 0.7518(2) -0.0846(2) 1.000 0.0373(8) . . . .
C26 C Uani 0.5640(2) 0.7446(2) 0.2599(2) 1.000 0.0540(12) . . . .
C27 C Uani 0.3229(3) 0.7442(2) 0.5601(4) 1.000 0.0867(17) . . . .
C28 C Uani 0.2385(2) 0.7713(3) 0.5070(3) 1.000 0.0877(19) . . . .
H1 H Uiso 0.96560 0.90010 0.19430 1.000 0.0330 . . . .
H1W H Uiso 1.04640 0.87610 0.36530 1.000 0.0560 . . . .
H2 H Uiso 0.96660 0.89700 -0.01220 1.000 0.0330 . . . .
H2W H Uiso 1.12920 0.91410 0.40560 1.000 0.0560 . . . .
H3A H Uiso 0.71090 0.91970 -0.20600 1.000 0.0610 . . . .
H3B H Uiso 0.73340 0.99660 -0.21360 1.000 0.0610 . . . .
H5A H Uiso 0.92060 0.91310 -0.19840 1.000 0.0430 . . . .
H6D H Uiso 0.92360 0.91600 -0.40420 1.000 0.0470 . . . .
H8 H Uiso 0.78420 1.06560 0.17620 1.000 0.0400 . . . .
H11 H Uiso 0.70520 0.85880 -0.02000 1.000 0.0540 . . . .
H12 H Uiso 0.72160 0.85900 0.18620 1.000 0.0500 . . . .
H13A H Uiso 0.79710 1.12790 -0.00720 1.000 0.0680 . . . .
H13B H Uiso 0.72060 1.10570 -0.09910 1.000 0.0680 . . . .
H13C H Uiso 0.82230 1.08210 -0.12070 1.000 0.0680 . . . .
H3W H Uiso 0.62150 0.91600 0.54040 1.000 0.0610 . . . .
H4W H Uiso 0.58230 0.88020 0.63660 1.000 0.0610 . . . .
H5W H Uiso 0.37040 0.89010 0.58760 1.000 0.0720 . . . .
H6W H Uiso 0.32210 0.94250 0.54280 1.000 0.0720 . . . .
H14 H Uiso 0.46110 0.90130 0.78920 1.000 0.0350 . . . .
H15 H Uiso 0.46350 0.89820 0.99520 1.000 0.0360 . . . .
H18 H Uiso 0.44690 0.90250 1.18160 1.000 0.0430 . . . .
H19 H Uiso 0.45050 0.90410 1.38760 1.000 0.0430 . . . .
H6A H Uiso 0.30950 0.75700 0.23160 1.000 0.0800 . . . .
H6B H Uiso 0.39450 0.75430 0.30590 1.000 0.0800 . . . .
H21 H Uiso 0.62940 0.74410 0.03550 1.000 0.0400 . . . .
H24 H Uiso 0.31430 0.75550 0.01610 1.000 0.0500 . . . .
H25 H Uiso 0.39860 0.75270 -0.15900 1.000 0.0450 . . . .
H26A H Uiso 0.62830 0.73680 0.24780 1.000 0.0810 . . . .
H26B H Uiso 0.53890 0.70640 0.30660 1.000 0.0810 . . . .
H26C H Uiso 0.55510 0.78850 0.30230 1.000 0.0810 . . . .
H10 H Uiso 0.44010 0.77760 0.58660 1.000 0.1160 . . . .
H27A H Uiso 0.31370 0.73720 0.64600 1.000 0.1040 . . . .
H27B H Uiso 0.33690 0.69850 0.52440 1.000 0.1040 . . . .
H28A H Uiso 0.21320 0.80720 0.55860 1.000 0.1310 . . . .
H28B H Uiso 0.19530 0.73330 0.49830 1.000 0.1310 . . . .
H28C H Uiso 0.25150 0.79130 0.42910 1.000 0.1310 . . . .

loop_
_atom_type_symbol
_atom_type_description
_atom_type_scat_dispersion_real
_atom_type_scat_dispersion_imag
_atom_type_scat_source
C C 0.0033 0.0016 ' International Tables Vol C Tables 4.2.6.8 and 6.1.1.4'
H H 0.0000 0.0000 ' International Tables Vol C Tables 4.2.6.8 and 6.1.1.4'
N N 0.0061 0.0033 ' International Tables Vol C Tables 4.2.6.8 and 6.1.1.4'
Ni Ni 0.3393 1.1124 ' International Tables Vol C Tables 4.2.6.8 and 6.1.1.4'
O O 0.0106 0.0060 ' International Tables Vol C Tables 4.2.6.8 and 6.1.1.4'
S S 0.1246 0.1234 ' International Tables Vol C Tables 4.2.6.8 and 6.1.1.4'

loop_
_geom_angle_atom_site_label_1
_geom_angle_atom_site_label_2
_geom_angle_atom_site_label_3
_geom_angle
_geom_angle_site_symmetry_1
_geom_angle_site_symmetry_2
_geom_angle_site_symmetry_3
_geom_angle_publ_flag
O1 Ni1 O4 90.40(6) . . . yes
O1 Ni1 N1 86.78(5) . . . yes
O1 Ni1 N2 93.22(5) . . 1_556 yes
O1 Ni1 O1 173.56(8) . . 2_775 yes
O1 Ni1 O4 90.06(6) . . 2_775 yes
O4 Ni1 N1 94.14(6) . . . yes
O4 Ni1 N2 85.86(6) . . 1_556 yes
O1 Ni1 O4 90.06(6) 2_775 . . yes
O4 Ni1 O4 171.71(9) . . 2_775 yes
N1 Ni1 N2 180.00 . . 1_556 yes
O1 Ni1 N1 86.78(5) 2_775 . . yes
O4 Ni1 N1 94.14(6) 2_775 . . yes
O1 Ni1 N2 93.22(5) 2_775 . 1_556 yes
O4 Ni1 N2 85.86(6) 2_775 . 1_556 yes
O1 Ni1 O4 90.40(6) 2_775 . 2_775 yes
O5 Ni2 N5 86.99(6) . . 1_554 yes
O5 Ni2 O5 173.97(9) . . 2_675 yes
O5 Ni2 O6 90.03(6) . . 2_675 yes
O6 Ni2 N4 87.09(5) . . . yes
O6 Ni2 N5 92.91(5) . . 1_554 yes
O5 Ni2 O6 90.03(6) 2_675 . . yes
O6 Ni2 O6 174.18(8) . . 2_675 yes
N4 Ni2 N5 180.00 . . 1_554 yes
O5 Ni2 N4 93.01(6) 2_675 . . yes
O6 Ni2 N4 87.09(5) 2_675 . . yes
O5 Ni2 N5 86.99(6) 2_675 . 1_554 yes
O6 Ni2 N5 92.91(5) 2_675 . 1_554 yes
O5 Ni2 O6 90.28(6) 2_675 . 2_675 yes
O5 Ni2 N4 93.01(6) . . . yes
O5 Ni2 O6 90.28(6) . . . yes
O2 S1 C7 106.45(11) . . . yes
O2 S1 O3 113.15(11) . . . yes
O1 S1 O2 111.55(10) . . . yes
O1 S1 O3 111.85(11) . . . yes
O1 S1 C7 107.35(13) . . . yes
O3 S1 C7 106.02(12) . . . yes
O7 S2 O9 111.38(12) . . . yes
O7 S2 C20 106.97(11) . . . yes
O8 S2 O9 112.88(12) . . . yes
O8 S2 C20 106.99(12) . . . yes
O9 S2 C20 105.99(12) . . . yes
O7 S2 O8 112.15(10) . . . yes
Ni1 O1 S1 130.24(10) . . . yes
C1 N1 C1 117.6(2) . . 2_775 yes
Ni1 N1 C1 121.18(12) . . 2_775 yes
Ni1 N1 C1 121.18(12) . . . yes
Ni1 N2 C6 121.22(13) 1_554 . . yes
Ni1 N2 C6 121.22(13) 1_554 . 2_775 yes
C6 N2 C6 117.6(2) . . 2_775 yes
Ni1 O4 H1W 110.00 . . . no
H1W O4 H2W 120.00 . . . no
Ni1 O4 H2W 113.00 . . . no
N1 C1 C2 122.79(19) . . . yes
C1 C2 C3 119.9(2) . . . no
H3A N3 H3B 120.00 . . . no
C10 N3 H3B 120.00 . . . no
C2 C3 C2 117.0(3) . . 2_775 no
C2 C3 C4 121.49(15) 2_775 . . no
C10 N3 H3A 120.00 . . . no
C2 C3 C4 121.49(15) . . . no
C3 C4 C5 121.60(15) . . . no
C5 C4 C5 116.8(3) . . 2_775 no
C3 C4 C5 121.60(15) . . 2_775 no
C4 C5 C6 119.5(2) . . . no
N2 C6 C5 123.4(2) . . . yes
C8 C7 C12 119.4(3) . . . no
S1 C7 C12 119.2(2) . . . yes
S1 C7 C8 121.3(2) . . . yes
C7 C8 C9 121.2(3) . . . no
C8 C9 C13 121.0(3) . . . no
C10 C9 C13 120.2(3) . . . no
C8 C9 C10 118.9(3) . . . no
C9 C10 C11 118.9(3) . . . no
N3 C10 C9 121.4(3) . . . yes
N3 C10 C11 119.8(3) . . . yes
C10 C11 C12 121.7(3) . . . no
C7 C12 C11 119.9(3) . . . no
C2 C1 H1 119.00 . . . no
N1 C1 H1 119.00 . . . no
C1 C2 H2 120.00 . . . no
C3 C2 H2 120.00 . . . no
Ni2 N4 C14 121.54(12) . . . yes
C14 N4 C14 116.9(2) . . 2_675 yes
Ni2 N4 C14 121.54(12) . . 2_675 yes
H3W O5 H4W 109.00 . . . no
C6 C5 H5A 120.00 . . . no
Ni2 N5 C19 121.32(12) 1_556 . 2_675 yes
Ni2 N5 C19 121.32(12) 1_556 . . yes
C4 C5 H5A 120.00 . . . no
Ni2 O5 H3W 110.00 . . . no
C19 N5 C19 117.4(2) . . 2_675 yes
Ni2 O5 H4W 127.00 . . . no
N2 C6 H6D 118.00 . . . no
Ni2 O6 H5W 110.00 . . . no
H5W O6 H6W 101.00 . . . no
C5 C6 H6D 118.00 . . . no
Ni2 O6 H6W 114.00 . . . no
C9 C8 H8 119.00 . . . no
C7 C8 H8 119.00 . . . no
C10 C11 H11 119.00 . . . no
C12 C11 H11 119.00 . . . no
C11 C12 H12 120.00 . . . no
C7 C12 H12 120.00 . . . no
C9 C13 H13A 109.00 . . . no
C9 C13 H13B 109.00 . . . no
C9 C13 H13C 109.00 . . . no
H13A C13 H13B 109.00 . . . no
H13A C13 H13C 110.00 . . . no
H13B C13 H13C 110.00 . . . no
N4 C14 C15 122.97(19) . . . yes
C14 C15 C16 120.2(2) . . . no
C15 C16 C15 116.8(3) . . 2_675 no
C15 C16 C17 121.61(15) . . . no
C15 C16 C17 121.61(15) 2_675 . . no
C16 C17 C18 121.94(15) . . . no
C16 C17 C18 121.94(15) . . 2_675 no
C18 C17 C18 116.1(3) . . 2_675 no
C17 C18 C19 120.5(2) . . . no
N5 C19 C18 122.7(2) . . . yes
N4 C14 H14 119.00 . . . no
C15 C14 H14 119.00 . . . no
C16 C15 H15 120.00 . . . no
C14 C15 H15 120.00 . . . no
C17 C18 H18 120.00 . . . no
C19 C18 H18 120.00 . . . no
C18 C19 H19 119.00 . . . no
N5 C19 H19 119.00 . . . no
H6A N6 H6B 120.00 . . . no
C23 N6 H6A 120.00 . . . no
C23 N6 H6B 120.00 . . . no
S2 C20 C25 121.48(18) . . . yes
S2 C20 C21 119.9(2) . . . yes
C21 C20 C25 118.7(2) . . . no
C20 C21 C22 122.2(3) . . . no
C21 C22 C23 118.1(2) . . . no
C21 C22 C26 121.2(3) . . . no
C23 C22 C26 120.7(2) . . . no
N6 C23 C24 120.0(3) . . . yes
N6 C23 C22 120.4(2) . . . yes
C22 C23 C24 119.6(2) . . . no
C23 C24 C25 121.2(3) . . . no
C20 C25 C24 120.3(2) . . . no
C27 O10 H10 110.00 . . . no
C22 C21 H21 119.00 . . . no
C20 C21 H21 119.00 . . . no
C23 C24 H24 119.00 . . . no
C25 C24 H24 119.00 . . . no
C20 C25 H25 120.00 . . . no
C24 C25 H25 120.00 . . . no
C22 C26 H26B 110.00 . . . no
C22 C26 H26C 109.00 . . . no
H26A C26 H26B 109.00 . . . no
H26A C26 H26C 109.00 . . . no
H26B C26 H26C 109.00 . . . no
C22 C26 H26A 110.00 . . . no
O10 C27 C28 112.8(3) . . . yes
O10 C27 H27A 109.00 . . . no
O10 C27 H27B 109.00 . . . no
C28 C27 H27A 109.00 . . . no
C28 C27 H27B 109.00 . . . no
H27A C27 H27B 108.00 . . . no
C27 C28 H28A 109.00 . . . no
C27 C28 H28B 110.00 . . . no
C27 C28 H28C 109.00 . . . no
H28A C28 H28B 109.00 . . . no
H28A C28 H28C 109.00 . . . no
H28B C28 H28C 109.00 . . . no

loop_
_geom_bond_atom_site_label_1
_geom_bond_atom_site_label_2
_geom_bond_distance
_geom_bond_site_symmetry_1
_geom_bond_site_symmetry_2
_geom_bond_publ_flag
Ni1 O1 2.3495(15) . . yes
Ni1 O4 2.0343(17) . . yes
Ni1 N1 1.997(2) . . yes
Ni1 N2 2.003(2) . 1_556 yes
Ni1 O1 2.3495(15) . 2_775 yes
Ni1 O4 2.0343(17) . 2_775 yes
Ni2 N4 1.986(2) . . yes
Ni2 N5 1.993(2) . 1_554 yes
Ni2 O5 2.0167(17) . 2_675 yes
Ni2 O6 2.4039(16) . 2_675 yes
Ni2 O5 2.0167(17) . . yes
Ni2 O6 2.4039(16) . . yes
S1 O1 1.4586(16) . . yes
S1 C7 1.765(3) . . yes
S1 O2 1.464(2) . . yes
S1 O3 1.4521(19) . . yes
S2 O9 1.463(2) . . yes
S2 O7 1.4547(19) . . yes
S2 O8 1.4418(18) . . yes
S2 C20 1.766(3) . . yes
N1 C1 1.340(2) . . yes
N1 C1 1.340(2) . 2_775 yes
N2 C6 1.328(3) . . yes
N2 C6 1.328(3) . 2_775 yes
N3 C10 1.362(4) . . yes
O4 H2W 0.8500 . . no
O4 H1W 0.8500 . . no
C1 C2 1.375(3) . . no
C2 C3 1.390(3) . . no
N3 H3B 0.8600 . . no
N3 H3A 0.8600 . . no
C3 C4 1.485(5) . . no
C4 C5 1.394(3) . . no
C4 C5 1.394(3) . 2_775 no
C5 C6 1.370(3) . . no
C7 C12 1.381(3) . . no
C7 C8 1.388(3) . . no
C8 C9 1.392(5) . . no
C9 C13 1.504(4) . . no
C9 C10 1.410(5) . . no
C10 C11 1.383(5) . . no
C11 C12 1.376(5) . . no
C1 H1 0.9300 . . no
C2 H2 0.9300 . . no
N4 C14 1.337(2) . 2_675 yes
N4 C14 1.337(2) . . yes
C5 H5A 0.9300 . . no
N5 C19 1.339(2) . . yes
N5 C19 1.339(2) . 2_675 yes
O5 H4W 0.8500 . . no
O5 H3W 0.8500 . . no
O6 H6W 0.8500 . . no
C6 H6D 0.9300 . . no
O6 H5W 0.8500 . . no
C8 H8 0.9300 . . no
C11 H11 0.9300 . . no
C12 H12 0.9300 . . no
C13 H13C 0.9600 . . no
C13 H13A 0.9600 . . no
C13 H13B 0.9600 . . no
C14 C15 1.373(3) . . no
C15 C16 1.379(3) . . no
C16 C17 1.490(5) . . no
C17 C18 1.387(3) . 2_675 no
C17 C18 1.387(3) . . no
C18 C19 1.375(3) . . no
N6 C23 1.377(3) . . yes
C14 H14 0.9300 . . no
C15 H15 0.9300 . . no
C18 H18 0.9300 . . no
C19 H19 0.9300 . . no
N6 H6A 0.8600 . . no
N6 H6B 0.8600 . . no
O10 C27 1.404(5) . . yes
C20 C25 1.390(4) . . no
C20 C21 1.389(3) . . no
C21 C22 1.390(3) . . no
C22 C23 1.411(4) . . no
C22 C26 1.504(3) . . no
C23 C24 1.387(3) . . no
C24 C25 1.376(3) . . no
O10 H10 0.8200 . . no
C21 H21 0.9300 . . no
C24 H24 0.9300 . . no
C25 H25 0.9300 . . no
C26 H26B 0.9600 . . no
C26 H26A 0.9600 . . no
C26 H26C 0.9600 . . no
C27 C28 1.458(6) . . no
C27 H27A 0.9700 . . no
C27 H27B 0.9700 . . no
C28 H28A 0.9600 . . no
C28 H28B 0.9600 . . no
C28 H28C 0.9600 . . no

loop_
_geom_hbond_atom_site_label_D
_geom_hbond_atom_site_label_H
_geom_hbond_atom_site_label_A
_geom_hbond_distance_DH
_geom_hbond_distance_HA
_geom_hbond_distance_DA
_geom_hbond_angle_DHA
_geom_hbond_site_symmetry_A
_geom_hbond_publ_flag
O4 H1W O9 0.8500 1.9500 2.739(3) 153.00 3_565 yes
O4 H2W O2 0.8500 1.9500 2.756(2) 158.00 2_775 yes
N3 H3A O7 0.8600 2.3300 3.119(3) 153.00 . yes
O5 H3W O3 0.8500 1.8800 2.679(3) 156.00 . yes
O5 H4W O7 0.8500 1.8600 2.707(3) 174.00 1_556 yes
O6 H5W O10 0.8500 2.0000 2.844(3) 174.00 . yes
N6 H6A O8 0.8600 2.2400 3.064(3) 161.00 3_465 yes
O6 H6W O2 0.8500 1.9700 2.819(3) 175.00 2_675 yes
O10 H10 O9 0.8200 2.0500 2.855(3) 165.00 1_556 yes
C6 H6D O1 0.9300 2.5500 3.146(3) 122.00 1_554 yes

loop_
_geom_torsion_atom_site_label_1
_geom_torsion_atom_site_label_2
_geom_torsion_atom_site_label_3
_geom_torsion_atom_site_label_4
_geom_torsion
_geom_torsion_site_symmetry_1
_geom_torsion_site_symmetry_2
_geom_torsion_site_symmetry_3
_geom_torsion_site_symmetry_4
_geom_torsion_publ_flag
O4 Ni1 O1 S1 -173.82(17) . . . . no
N1 Ni1 O1 S1 -79.69(16) . . . . no
N2 Ni1 O1 S1 100.31(16) 1_556 . . . no
O4 Ni1 O1 S1 14.46(17) 2_775 . . . no
O1 Ni1 N1 C1 -44.47(15) . . . . no
O1 Ni1 N1 C1 135.53(15) . . . 2_775 no
O4 Ni1 N1 C1 45.70(15) . . . . no
O4 Ni1 N1 C1 -134.30(15) . . . 2_775 no
O1 Ni1 N1 C1 135.53(15) 2_775 . . . no
O4 Ni1 N1 C1 -134.30(15) 2_775 . . . no
O6 Ni2 N4 C14 -137.95(15) . . . 2_675 no
O5 Ni2 N4 C14 131.92(15) 2_675 . . . no
O6 Ni2 N4 C14 -137.95(15) 2_675 . . . no
O6 Ni2 N4 C14 42.05(15) . . . . no
O5 Ni2 N4 C14 -48.08(15) . . . . no
O5 Ni2 N4 C14 131.92(15) . . . 2_675 no
O1 S1 C7 C8 -94.0(2) . . . . no
O2 S1 O1 Ni1 -29.0(2) . . . . no
O3 S1 O1 Ni1 -156.89(15) . . . . no
C7 S1 O1 Ni1 87.22(17) . . . . no
O3 S1 C7 C12 -37.1(3) . . . . no
O2 S1 C7 C8 25.6(3) . . . . no
O2 S1 C7 C12 -157.8(2) . . . . no
O1 S1 C7 C12 82.6(3) . . . . no
O3 S1 C7 C8 146.3(2) . . . . no
O8 S2 C20 C25 -145.2(2) . . . . no
O9 S2 C20 C21 156.8(2) . . . . no
O8 S2 C20 C21 36.1(2) . . . . no
O7 S2 C20 C25 94.4(2) . . . . no
O9 S2 C20 C25 -24.5(3) . . . . no
O7 S2 C20 C21 -84.2(2) . . . . no
Ni1 N1 C1 C2 -179.6(2) . . . . no
C1 N1 C1 C2 0.4(3) 2_775 . . . no
Ni1 N2 C6 C5 -179.9(2) 1_554 . . . no
C6 N2 C6 C5 0.1(3) 2_775 . . . no
N1 C1 C2 C3 -0.9(4) . . . . no
C1 C2 C3 C2 0.4(3) . . . 2_775 no
C1 C2 C3 C4 -179.60(19) . . . . no
C2 C3 C4 C5 20.97(19) . . . . no
C2 C3 C4 C5 -159.03(19) 2_775 . . . no
C2 C3 C4 C5 -159.03(19) . . . 2_775 no
C3 C4 C5 C6 -179.94(17) . . . . no
C5 C4 C5 C6 0.1(3) 2_775 . . . no
C4 C5 C6 N2 -0.1(4) . . . . no
S1 C7 C8 C9 177.4(2) . . . . no
C8 C7 C12 C11 -1.1(4) . . . . no
C12 C7 C8 C9 0.8(4) . . . . no
S1 C7 C12 C11 -177.8(2) . . . . no
C7 C8 C9 C13 -179.3(3) . . . . no
C7 C8 C9 C10 0.3(4) . . . . no
C13 C9 C10 N3 -0.3(5) . . . . no
C13 C9 C10 C11 178.6(3) . . . . no
C8 C9 C10 C11 -1.0(4) . . . . no
C8 C9 C10 N3 -179.9(3) . . . . no
N3 C10 C11 C12 179.5(3) . . . . no
C9 C10 C11 C12 0.6(5) . . . . no
C10 C11 C12 C7 0.4(5) . . . . no
Ni2 N4 C14 C15 179.2(2) . . . . no
C14 N4 C14 C15 -0.8(3) 2_675 . . . no
C19 N5 C19 C18 -0.6(3) 2_675 . . . no
Ni2 N5 C19 C18 179.4(2) 1_556 . . . no
N4 C14 C15 C16 1.6(4) . . . . no
C14 C15 C16 C17 179.23(19) . . . . no
C14 C15 C16 C15 -0.8(3) . . . 2_675 no
C15 C16 C17 C18 173.19(19) . . . 2_675 no
C15 C16 C17 C18 -6.82(19) . . . . no
C15 C16 C17 C18 173.19(19) 2_675 . . . no
C18 C17 C18 C19 -0.6(3) 2_675 . . . no
C16 C17 C18 C19 179.45(19) . . . . no
C17 C18 C19 N5 1.2(4) . . . . no
S2 C20 C21 C22 178.5(3) . . . . no
C25 C20 C21 C22 -0.2(5) . . . . no
S2 C20 C25 C24 -178.2(3) . . . . no
C21 C20 C25 C24 0.4(5) . . . . no
C20 C21 C22 C23 -0.8(5) . . . . no
C20 C21 C22 C26 178.8(3) . . . . no
C21 C22 C23 N6 -179.4(4) . . . . no
C21 C22 C23 C24 1.6(6) . . . . no
C26 C22 C23 N6 1.0(6) . . . . no
C26 C22 C23 C24 -178.1(3) . . . . no
N6 C23 C24 C25 179.6(4) . . . . no
C22 C23 C24 C25 -1.4(6) . . . . no
C23 C24 C25 C20 0.4(6) . . . . no
